data_8102757
loop_
_publ_author_name
'Xiaochuan Li'
'Zhengzheng Guo'
'Young-A Son'
'Jiange Wang'
'Sheng Wang'

_publ_section_title
;
 Crystal structure of
 (4-(3,4-bis(2,5-dimethylthiophen-3-yl)cyclopent-3-en-1-yl)phenyl)
 methanol, C24H26OS2
;
_journal_issue 3
_journal_name_full 'Zeitschrift f\"ur Kristallographie - New Crystal Structures'
_journal_page_first 495
_journal_volume 225
_journal_year 2010
_chemical_formula_sum 'C24 H26 O S2'
_chemical_formula_weight 394.57
_space_group_IT_number 56
_symmetry_cell_setting orthorhombic
_symmetry_space_group_name_Hall '-P 2ab 2ac'
_symmetry_space_group_name_H-M 'P c c n'
_atom_sites_solution_hydrogens geom
_atom_sites_solution_primary direct
_atom_sites_solution_secondary difmap
_audit_creation_method SHELXL-97
_cell_angle_alpha 90.00
_cell_angle_beta 90.00
_cell_angle_gamma 90.00
_cell_formula_units_Z 8
_cell_length_a 12.4931(10)
_cell_length_b 40.201(3)
_cell_length_c 8.487(7)
_cell_measurement_reflns_used 4015
_cell_measurement_temperature 295(2)
_cell_measurement_theta_max 19.96
_cell_measurement_theta_min 2.95
_cell_volume 4262(4)
_computing_cell_refinement 'Bruker SMART'
_computing_data_collection 'Bruker SMART'
_computing_data_reduction 'Bruker SAINT'
_computing_molecular_graphics 'Bruker SHELXTL'
_computing_publication_material 'Bruker SHELXTL'
_computing_structure_refinement 'SHELXL-97 (Sheldrick, 1997)'
_computing_structure_solution 'SHELXS-97 (Sheldrick, 1990)'
_diffrn_ambient_temperature 295(2)
_diffrn_measured_fraction_theta_full 0.998
_diffrn_measured_fraction_theta_max 0.998
_diffrn_measurement_device_type 'CCD area detector'
_diffrn_measurement_method 'phi and omega scans'
_diffrn_radiation_monochromator graphite
_diffrn_radiation_source 'fine-focus sealed tube'
_diffrn_radiation_type MoK\a
_diffrn_radiation_wavelength 0.71073
_diffrn_reflns_av_R_equivalents 0.0484
_diffrn_reflns_av_sigmaI/netI 0.0282
_diffrn_reflns_limit_h_max 15
_diffrn_reflns_limit_h_min -15
_diffrn_reflns_limit_k_max 48
_diffrn_reflns_limit_k_min -48
_diffrn_reflns_limit_l_max 10
_diffrn_reflns_limit_l_min -10
_diffrn_reflns_number 29093
_diffrn_reflns_theta_full 25.50
_diffrn_reflns_theta_max 25.50
_diffrn_reflns_theta_min 2.95
_diffrn_standards_number 0
_exptl_absorpt_coefficient_mu 0.261
_exptl_absorpt_correction_T_max 0.9719
_exptl_absorpt_correction_T_min 0.9000
_exptl_absorpt_correction_type multi-scan
_exptl_absorpt_process_details sadabs
_exptl_crystal_colour colourless
_exptl_crystal_density_diffrn 1.230
_exptl_crystal_density_method 'not measured'
_exptl_crystal_description block
_exptl_crystal_F_000 1680
_exptl_crystal_size_max 0.41
_exptl_crystal_size_mid 0.13
_exptl_crystal_size_min 0.11
_refine_diff_density_max 0.420
_refine_diff_density_min -0.404
_refine_diff_density_rms 0.053
_refine_ls_extinction_method none
_refine_ls_goodness_of_fit_ref 1.039
_refine_ls_hydrogen_treatment constr
_refine_ls_matrix_type full
_refine_ls_number_parameters 255
_refine_ls_number_reflns 3966
_refine_ls_number_restraints 88
_refine_ls_restrained_S_all 1.120
_refine_ls_R_factor_all 0.1009
_refine_ls_R_factor_gt 0.0692
_refine_ls_shift/su_max 0.000
_refine_ls_shift/su_mean 0.000
_refine_ls_structure_factor_coef Fsqd
_refine_ls_weighting_details 'calc w=1/[\s^2^(Fo^2^)+(0.0895P)^2^+4.7010P] where P=(Fo^2^+2Fc^2^)/3'
_refine_ls_weighting_scheme calc
_refine_ls_wR_factor_gt 0.1848
_refine_ls_wR_factor_ref 0.2081
_reflns_number_gt 2655
_reflns_number_total 3966
_reflns_threshold_expression >2sigma(I)
_cod_data_source_file 1267-3052.cff
_cod_data_source_block b
_cod_depositor_comments
;
The following automatic conversions were performed:
'_symmetry_cell_setting' value 'Orthorhombic' changed to 'orthorhombic'
according to '/home/saulius/struct/CIF-dictionaries/cif_core.dic'
dictionary named 'cif_core.dic' version 2.4.1 from 2010-06-29.

Automatic conversion script
Id: cif_fix_enum 1555 2011-01-17 13:19:09Z saulius 
;
_cod_original_cell_volume 4262.6(6)
_cod_original_sg_symbol_H-M Pccn
_cod_database_code 8102757

loop_
_symmetry_equiv_pos_as_xyz
'x, y, z'
'-x+1/2, -y+1/2, z'
'-x, y+1/2, -z+1/2'
'x+1/2, -y, -z+1/2'
'-x, -y, -z'
'x-1/2, y-1/2, -z'
'x, -y-1/2, z-1/2'
'-x-1/2, y, z-1/2'

loop_
_atom_site_label
_atom_site_type_symbol
_atom_site_fract_x
_atom_site_fract_y
_atom_site_fract_z
_atom_site_U_iso_or_equiv
_atom_site_adp_type
_atom_site_occupancy
_atom_site_symmetry_multiplicity
_atom_site_calc_flag
_atom_site_refinement_flags
_atom_site_disorder_assembly
_atom_site_disorder_group
O1 O -0.1635(6) 0.2516(2) 1.1172(12) 0.134(2) Uani 0.510(6) 1 d PDU A 1
H1 H -0.2182 0.2530 1.0641 0.201 Uiso 0.510(6) 1 calc PR A 1
C18 C -0.0708(7) 0.2614(2) 1.0210(10) 0.136(2) Uani 0.510(6) 1 d PDU A 1
H18A H -0.0273 0.2770 1.0802 0.163 Uiso 0.510(6) 1 calc PR A 1
H18B H -0.0959 0.2726 0.9269 0.163 Uiso 0.510(6) 1 calc PR A 1
O1' O -0.1703(6) 0.2610(2) 0.9291(13) 0.134(2) Uani 0.490(6) 1 d PDU A 2
H1' H -0.1614 0.2502 0.8483 0.201 Uiso 0.490(6) 1 calc PR A 2
C18' C -0.0706(7) 0.2615(2) 1.0209(12) 0.136(2) Uani 0.490(6) 1 d PDU A 2
H18C H -0.0869 0.2602 1.1325 0.163 Uiso 0.490(6) 1 calc PR A 2
H18D H -0.0321 0.2820 1.0014 0.163 Uiso 0.490(6) 1 calc PR A 2
S1 S 0.43014(10) 0.02472(3) 1.16886(15) 0.0758(4) Uani 1 1 d . . .
S2 S 0.66645(9) 0.10019(3) 0.69007(16) 0.0751(4) Uani 1 1 d . . .
C1 C 0.2664(6) -0.01808(12) 1.0631(8) 0.114(2) Uani 1 1 d . . .
H1A H 0.2067 -0.0184 0.9918 0.171 Uiso 1 1 calc R . .
H1B H 0.2423 -0.0239 1.1670 0.171 Uiso 1 1 calc R . .
H1C H 0.3191 -0.0339 1.0287 0.171 Uiso 1 1 calc R . .
C2 C 0.3147(4) 0.01607(11) 1.0660(6) 0.0749(13) Uani 1 1 d . . .
C3 C 0.2786(3) 0.04384(10) 0.9927(5) 0.0628(11) Uani 1 1 d . . .
H3 H 0.2164 0.0443 0.9325 0.075 Uiso 1 1 calc R . .
C4 C 0.3444(3) 0.07230(9) 1.0161(5) 0.0531(9) Uani 1 1 d . . .
C5 C 0.4305(3) 0.06592(10) 1.1116(5) 0.0575(10) Uani 1 1 d . . .
C6 C 0.5164(3) 0.08866(13) 1.1703(6) 0.0752(13) Uani 1 1 d . . .
H6A H 0.5738 0.0894 1.0951 0.113 Uiso 1 1 calc R . .
H6B H 0.5430 0.0806 1.2693 0.113 Uiso 1 1 calc R . .
H6C H 0.4876 0.1106 1.1840 0.113 Uiso 1 1 calc R . .
C7 C 0.3189(3) 0.10513(9) 0.9479(4) 0.0530(9) Uani 1 1 d . . .
C8 C 0.2068(3) 0.11911(9) 0.9570(5) 0.0566(10) Uani 1 1 d . . .
H8A H 0.1880 0.1246 1.0648 0.068 Uiso 1 1 calc R . .
H8B H 0.1550 0.1034 0.9161 0.068 Uiso 1 1 calc R . .
C9 C 0.2110(3) 0.15044(10) 0.8545(5) 0.0632(11) Uani 1 1 d . . .
H9 H 0.1929 0.1436 0.7470 0.076 Uiso 1 1 calc R . .
C10 C 0.3315(3) 0.15998(10) 0.8537(5) 0.0571(10) Uani 1 1 d . . .
H10A H 0.3521 0.1698 0.7538 0.069 Uiso 1 1 calc R . .
H10B H 0.3481 0.1754 0.9381 0.069 Uiso 1 1 calc R . .
C11 C 0.3864(3) 0.12678(9) 0.8790(5) 0.0530(9) Uani 1 1 d . . .
C12 C 0.1366(3) 0.17901(10) 0.8963(5) 0.0605(10) Uani 1 1 d D A .
C13 C 0.0416(3) 0.17447(10) 0.9726(5) 0.0619(11) Uani 1 1 d D . .
H13 H 0.0217 0.1530 1.0013 0.074 Uiso 1 1 calc R . .
C14 C -0.0261(3) 0.20051(11) 1.0088(6) 0.0726(12) Uani 1 1 d D A .
H14 H -0.0905 0.1961 1.0595 0.087 Uiso 1 1 calc R . .
C15 C -0.0016(4) 0.23178(12) 0.9730(9) 0.114(2) Uani 1 1 d D . .
C16 C 0.0909(5) 0.23639(14) 0.8821(11) 0.139(2) Uani 1 1 d DU A .
H16 H 0.1065 0.2575 0.8437 0.167 Uiso 1 1 calc R . .
C17 C 0.1599(4) 0.21036(13) 0.8480(9) 0.121(2) Uani 1 1 d DU . .
H17 H 0.2224 0.2144 0.7917 0.145 Uiso 1 1 calc R A .
C19 C 0.4768(4) 0.06387(11) 0.6947(6) 0.0721(12) Uani 1 1 d . . .
H19A H 0.4874 0.0467 0.7720 0.108 Uiso 1 1 calc R . .
H19B H 0.5042 0.0565 0.5950 0.108 Uiso 1 1 calc R . .
H19C H 0.4018 0.0686 0.6851 0.108 Uiso 1 1 calc R . .
C20 C 0.5344(3) 0.09459(10) 0.7447(5) 0.0595(10) Uani 1 1 d . . .
C21 C 0.4981(3) 0.12169(9) 0.8260(5) 0.0540(9) Uani 1 1 d . . .
C22 C 0.5789(3) 0.14632(11) 0.8433(5) 0.0617(11) Uani 1 1 d . . .
H22 H 0.5672 0.1663 0.8961 0.074 Uiso 1 1 calc R . .
C23 C 0.6740(3) 0.13856(11) 0.7770(6) 0.0674(11) Uani 1 1 d . . .
C24 C 0.7756(4) 0.15852(14) 0.7763(8) 0.1000(18) Uani 1 1 d . . .
H24A H 0.7640 0.1792 0.8302 0.150 Uiso 1 1 calc R . .
H24B H 0.7967 0.1629 0.6695 0.150 Uiso 1 1 calc R . .
H24C H 0.8310 0.1462 0.8287 0.150 Uiso 1 1 calc R . .

loop_
_atom_site_aniso_label
_atom_site_aniso_U_11
_atom_site_aniso_U_22
_atom_site_aniso_U_33
_atom_site_aniso_U_23
_atom_site_aniso_U_13
_atom_site_aniso_U_12
O1 0.094(3) 0.120(4) 0.187(5) -0.001(4) 0.016(4) 0.040(3)
C18 0.099(4) 0.105(4) 0.203(5) -0.008(4) 0.020(4) 0.027(3)
O1' 0.094(3) 0.120(4) 0.187(5) -0.001(4) 0.016(4) 0.040(3)
C18' 0.099(4) 0.105(4) 0.203(5) -0.008(4) 0.020(4) 0.027(3)
S1 0.0819(8) 0.0681(7) 0.0773(8) 0.0143(6) 0.0044(6) 0.0224(6)
S2 0.0570(7) 0.0734(8) 0.0948(9) 0.0009(6) 0.0137(6) 0.0147(5)
C1 0.159(6) 0.055(3) 0.127(5) 0.015(3) 0.000(5) -0.009(3)
C2 0.092(3) 0.055(3) 0.078(3) -0.001(2) 0.014(3) 0.007(2)
C3 0.066(3) 0.055(2) 0.067(3) 0.000(2) 0.000(2) 0.0029(19)
C4 0.052(2) 0.053(2) 0.054(2) -0.0003(17) 0.0041(17) 0.0094(17)
C5 0.056(2) 0.061(2) 0.056(2) 0.0035(19) 0.0010(19) 0.0120(19)
C6 0.058(3) 0.095(3) 0.073(3) 0.005(3) -0.009(2) 0.006(2)
C7 0.053(2) 0.054(2) 0.052(2) -0.0010(18) -0.0029(18) 0.0058(17)
C8 0.052(2) 0.054(2) 0.063(2) 0.0001(19) 0.0007(19) 0.0072(17)
C9 0.054(2) 0.064(3) 0.071(3) 0.007(2) 0.000(2) 0.0080(19)
C10 0.054(2) 0.052(2) 0.065(2) 0.0004(19) 0.0049(19) 0.0077(17)
C11 0.049(2) 0.049(2) 0.061(2) -0.0034(18) -0.0031(18) 0.0075(17)
C12 0.052(2) 0.056(2) 0.073(3) 0.010(2) 0.001(2) 0.0099(18)
C13 0.053(2) 0.055(2) 0.077(3) 0.004(2) 0.000(2) 0.0046(18)
C14 0.053(2) 0.066(3) 0.099(4) 0.000(3) 0.002(2) 0.009(2)
C15 0.060(3) 0.056(3) 0.227(8) 0.014(4) 0.018(4) 0.011(2)
C16 0.101(4) 0.065(3) 0.252(7) 0.038(4) 0.043(4) 0.015(3)
C17 0.075(3) 0.070(3) 0.217(6) 0.034(4) 0.044(4) 0.018(3)
C19 0.078(3) 0.061(3) 0.077(3) -0.010(2) 0.005(2) 0.012(2)
C20 0.055(2) 0.056(2) 0.068(3) 0.003(2) 0.001(2) 0.0102(18)
C21 0.050(2) 0.053(2) 0.059(2) 0.0024(18) -0.0022(18) 0.0079(17)
C22 0.056(2) 0.059(2) 0.070(3) -0.003(2) -0.005(2) 0.0050(19)
C23 0.048(2) 0.069(3) 0.085(3) 0.005(2) -0.001(2) 0.0036(19)
C24 0.055(3) 0.104(4) 0.141(5) 0.000(4) 0.006(3) -0.010(3)

loop_
_atom_type_symbol
_atom_type_description
_atom_type_scat_dispersion_real
_atom_type_scat_dispersion_imag
_atom_type_scat_source
C C 0.0033 0.0016 'International Tables Vol C Tables 4.2.6.8 and 6.1.1.4'
H H 0.0000 0.0000 'International Tables Vol C Tables 4.2.6.8 and 6.1.1.4'
O O 0.0106 0.0060 'International Tables Vol C Tables 4.2.6.8 and 6.1.1.4'
S S 0.1246 0.1234 'International Tables Vol C Tables 4.2.6.8 and 6.1.1.4'

loop_
_geom_angle_atom_site_label_1
_geom_angle_atom_site_label_2
_geom_angle_atom_site_label_3
_geom_angle
_geom_angle_site_symmetry_1
_geom_angle_site_symmetry_3
_geom_angle_publ_flag
C18 O1 H1 109.5 . . ?
O1 C18 C15 112.7(7) . . ?
O1 C18 H18A 109.1 . . ?
C15 C18 H18A 109.1 . . ?
O1 C18 H18B 109.1 . . ?
C15 C18 H18B 109.1 . . ?
H18A C18 H18B 107.8 . . ?
C18' O1' H1' 109.5 . . ?
O1' C18' C15 109.2(7) . . ?
O1' C18' H18C 109.8 . . ?
C15 C18' H18C 109.8 . . ?
O1' C18' H18D 109.8 . . ?
C15 C18' H18D 109.8 . . ?
H18C C18' H18D 108.3 . . ?
C2 S1 C5 93.0(2) . . ?
C23 S2 C20 93.1(2) . . ?
C2 C1 H1A 109.5 . . ?
C2 C1 H1B 109.5 . . ?
H1A C1 H1B 109.5 . . ?
C2 C1 H1C 109.5 . . ?
H1A C1 H1C 109.5 . . ?
H1B C1 H1C 109.5 . . ?
C3 C2 C1 127.8(5) . . ?
C3 C2 S1 110.2(3) . . ?
C1 C2 S1 122.0(4) . . ?
C2 C3 C4 114.0(4) . . ?
C2 C3 H3 123.0 . . ?
C4 C3 H3 123.0 . . ?
C5 C4 C3 112.6(4) . . ?
C5 C4 C7 124.6(4) . . ?
C3 C4 C7 122.7(4) . . ?
C4 C5 C6 130.2(4) . . ?
C4 C5 S1 110.1(3) . . ?
C6 C5 S1 119.6(3) . . ?
C5 C6 H6A 109.5 . . ?
C5 C6 H6B 109.5 . . ?
H6A C6 H6B 109.5 . . ?
C5 C6 H6C 109.5 . . ?
H6A C6 H6C 109.5 . . ?
H6B C6 H6C 109.5 . . ?
C11 C7 C4 127.9(3) . . ?
C11 C7 C8 111.2(3) . . ?
C4 C7 C8 120.8(3) . . ?
C7 C8 C9 104.2(3) . . ?
C7 C8 H8A 110.9 . . ?
C9 C8 H8A 110.9 . . ?
C7 C8 H8B 110.9 . . ?
C9 C8 H8B 110.9 . . ?
H8A C8 H8B 108.9 . . ?
C12 C9 C8 117.9(4) . . ?
C12 C9 C10 114.0(4) . . ?
C8 C9 C10 103.8(3) . . ?
C12 C9 H9 106.8 . . ?
C8 C9 H9 106.8 . . ?
C10 C9 H9 106.8 . . ?
C11 C10 C9 102.7(3) . . ?
C11 C10 H10A 111.2 . . ?
C9 C10 H10A 111.2 . . ?
C11 C10 H10B 111.2 . . ?
C9 C10 H10B 111.2 . . ?
H10A C10 H10B 109.1 . . ?
C7 C11 C21 129.3(3) . . ?
C7 C11 C10 110.4(3) . . ?
C21 C11 C10 120.3(3) . . ?
C17 C12 C13 117.0(4) . . ?
C17 C12 C9 120.0(4) . . ?
C13 C12 C9 122.8(4) . . ?
C12 C13 C14 122.5(4) . . ?
C12 C13 H13 118.7 . . ?
C14 C13 H13 118.7 . . ?
C15 C14 C13 121.7(4) . . ?
C15 C14 H14 119.2 . . ?
C13 C14 H14 119.2 . . ?
C14 C15 C16 116.2(5) . . ?
C14 C15 C18 123.1(5) . . ?
C16 C15 C18 120.7(5) . . ?
C14 C15 C18' 123.2(6) . . ?
C16 C15 C18' 120.6(6) . . ?
C18 C15 C18' 0.1(6) . . ?
C17 C16 C15 121.8(5) . . ?
C17 C16 H16 119.1 . . ?
C15 C16 H16 119.1 . . ?
C12 C17 C16 120.3(5) . . ?
C12 C17 H17 119.8 . . ?
C16 C17 H17 119.8 . . ?
C20 C19 H19A 109.5 . . ?
C20 C19 H19B 109.5 . . ?
H19A C19 H19B 109.5 . . ?
C20 C19 H19C 109.5 . . ?
H19A C19 H19C 109.5 . . ?
H19B C19 H19C 109.5 . . ?
C21 C20 C19 130.0(4) . . ?
C21 C20 S2 110.4(3) . . ?
C19 C20 S2 119.5(3) . . ?
C20 C21 C22 111.8(4) . . ?
C20 C21 C11 125.2(4) . . ?
C22 C21 C11 122.8(3) . . ?
C23 C22 C21 114.9(4) . . ?
C23 C22 H22 122.6 . . ?
C21 C22 H22 122.6 . . ?
C22 C23 C24 128.4(4) . . ?
C22 C23 S2 109.8(3) . . ?
C24 C23 S2 121.8(4) . . ?
C23 C24 H24A 109.5 . . ?
C23 C24 H24B 109.5 . . ?
H24A C24 H24B 109.5 . . ?
C23 C24 H24C 109.5 . . ?
H24A C24 H24C 109.5 . . ?
H24B C24 H24C 109.5 . . ?

loop_
_geom_bond_atom_site_label_1
_geom_bond_atom_site_label_2
_geom_bond_distance
_geom_bond_site_symmetry_2
_geom_bond_publ_flag
O1 C18 1.471(8) . ?
O1 H1 0.8200 . ?
C18 C15 1.527(9) . ?
C18 H18A 0.9700 . ?
C18 H18B 0.9700 . ?
O1' C18' 1.469(8) . ?
O1' H1' 0.8200 . ?
C18' C15 1.527(9) . ?
C18' H18C 0.9700 . ?
C18' H18D 0.9700 . ?
S1 C2 1.721(5) . ?
S1 C5 1.726(4) . ?
S2 C23 1.712(5) . ?
S2 C20 1.728(4) . ?
C1 C2 1.500(7) . ?
C1 H1A 0.9600 . ?
C1 H1B 0.9600 . ?
C1 H1C 0.9600 . ?
C2 C3 1.355(6) . ?
C3 C4 1.422(5) . ?
C3 H3 0.9300 . ?
C4 C5 1.371(5) . ?
C4 C7 1.476(5) . ?
C5 C6 1.495(6) . ?
C6 H6A 0.9600 . ?
C6 H6B 0.9600 . ?
C6 H6C 0.9600 . ?
C7 C11 1.345(5) . ?
C7 C8 1.511(5) . ?
C8 C9 1.531(5) . ?
C8 H8A 0.9700 . ?
C8 H8B 0.9700 . ?
C9 C12 1.520(6) . ?
C9 C10 1.553(5) . ?
C9 H9 0.9800 . ?
C10 C11 1.516(5) . ?
C10 H10A 0.9700 . ?
C10 H10B 0.9700 . ?
C11 C21 1.481(5) . ?
C12 C17 1.357(6) . ?
C12 C13 1.364(6) . ?
C13 C14 1.380(6) . ?
C13 H13 0.9300 . ?
C14 C15 1.329(6) . ?
C14 H14 0.9300 . ?
C15 C16 1.402(8) . ?
C16 C17 1.386(7) . ?
C16 H16 0.9300 . ?
C17 H17 0.9300 . ?
C19 C20 1.491(6) . ?
C19 H19A 0.9600 . ?
C19 H19B 0.9600 . ?
C19 H19C 0.9600 . ?
C20 C21 1.367(5) . ?
C21 C22 1.422(5) . ?
C22 C23 1.352(6) . ?
C22 H22 0.9300 . ?
C23 C24 1.501(6) . ?
C24 H24A 0.9600 . ?
C24 H24B 0.9600 . ?
C24 H24C 0.9600 . ?

loop_
_geom_hbond_atom_site_label_D
_geom_hbond_atom_site_label_H
_geom_hbond_atom_site_label_A
_geom_hbond_distance_DH
_geom_hbond_distance_HA
_geom_hbond_distance_DA
_geom_hbond_angle_DHA
_geom_hbond_site_symmetry_A
O1 H1 O1 0.82 1.56 2.165(15) 128.6 2_455

loop_
_geom_torsion_atom_site_label_1
_geom_torsion_atom_site_label_2
_geom_torsion_atom_site_label_3
_geom_torsion_atom_site_label_4
_geom_torsion
_geom_torsion_site_symmetry_1
_geom_torsion_site_symmetry_2
_geom_torsion_site_symmetry_3
_geom_torsion_site_symmetry_4
_geom_torsion_publ_flag
C5 S1 C2 C3 -0.5(4) . . . . ?
C5 S1 C2 C1 179.3(5) . . . . ?
C1 C2 C3 C4 -178.6(5) . . . . ?
S1 C2 C3 C4 1.1(5) . . . . ?
C2 C3 C4 C5 -1.3(5) . . . . ?
C2 C3 C4 C7 -179.4(4) . . . . ?
C3 C4 C5 C6 -177.8(4) . . . . ?
C7 C4 C5 C6 0.3(7) . . . . ?
C3 C4 C5 S1 0.9(4) . . . . ?
C7 C4 C5 S1 178.9(3) . . . . ?
C2 S1 C5 C4 -0.3(3) . . . . ?
C2 S1 C5 C6 178.6(4) . . . . ?
C5 C4 C7 C11 44.6(6) . . . . ?
C3 C4 C7 C11 -137.5(4) . . . . ?
C5 C4 C7 C8 -132.2(4) . . . . ?
C3 C4 C7 C8 45.6(6) . . . . ?
C11 C7 C8 C9 10.3(5) . . . . ?
C4 C7 C8 C9 -172.4(3) . . . . ?
C7 C8 C9 C12 -150.5(4) . . . . ?
C7 C8 C9 C10 -23.3(4) . . . . ?
C12 C9 C10 C11 156.9(3) . . . . ?
C8 C9 C10 C11 27.3(4) . . . . ?
C4 C7 C11 C21 12.6(7) . . . . ?
C8 C7 C11 C21 -170.4(4) . . . . ?
C4 C7 C11 C10 -169.2(4) . . . . ?
C8 C7 C11 C10 7.9(5) . . . . ?
C9 C10 C11 C7 -22.4(4) . . . . ?
C9 C10 C11 C21 156.0(4) . . . . ?
C8 C9 C12 C17 157.9(5) . . . . ?
C10 C9 C12 C17 35.7(7) . . . . ?
C8 C9 C12 C13 -26.8(6) . . . . ?
C10 C9 C12 C13 -149.0(4) . . . . ?
C17 C12 C13 C14 -3.9(8) . . . . ?
C9 C12 C13 C14 -179.3(4) . . . . ?
C12 C13 C14 C15 -1.0(8) . . . . ?
C13 C14 C15 C16 6.5(10) . . . . ?
C13 C14 C15 C18 -175.7(6) . . . . ?
C13 C14 C15 C18' -175.7(6) . . . . ?
O1 C18 C15 C14 2.9(11) . . . . ?
O1 C18 C15 C16 -179.4(8) . . . . ?
O1 C18 C15 C18' -178(100) . . . . ?
O1' C18' C15 C14 -70.4(11) . . . . ?
O1' C18' C15 C16 107.3(10) . . . . ?
O1' C18' C15 C18 -71(100) . . . . ?
C14 C15 C16 C17 -7.6(12) . . . . ?
C18 C15 C16 C17 174.5(8) . . . . ?
C18' C15 C16 C17 174.5(8) . . . . ?
C13 C12 C17 C16 2.7(10) . . . . ?
C9 C12 C17 C16 178.3(7) . . . . ?
C15 C16 C17 C12 3.1(13) . . . . ?
C23 S2 C20 C21 0.5(3) . . . . ?
C23 S2 C20 C19 177.8(4) . . . . ?
C19 C20 C21 C22 -177.5(4) . . . . ?
S2 C20 C21 C22 -0.6(4) . . . . ?
C19 C20 C21 C11 -2.4(7) . . . . ?
S2 C20 C21 C11 174.5(3) . . . . ?
C7 C11 C21 C20 44.2(7) . . . . ?
C10 C11 C21 C20 -134.0(4) . . . . ?
C7 C11 C21 C22 -141.3(4) . . . . ?
C10 C11 C21 C22 40.6(6) . . . . ?
C20 C21 C22 C23 0.3(5) . . . . ?
C11 C21 C22 C23 -174.9(4) . . . . ?
C21 C22 C23 C24 -178.8(5) . . . . ?
C21 C22 C23 S2 0.1(5) . . . . ?
C20 S2 C23 C22 -0.3(4) . . . . ?
C20 S2 C23 C24 178.6(4) . . . . ?
